data_7229157
loop_
_publ_author_name
'Guangmei Wang'
'Martin Valldor'
'Bert Mallick'
'Anja-Verena Mudring'

_publ_section_title
;
 Ionothermal synthesis of open-framework metal phosphates with a Kagome
 lattice network exhibiting canted anti-ferromagnetism
;
_journal_name_full 'Journal of Materials Chemistry C'
_journal_page_first 7417
_journal_page_last 7427
_journal_paper_doi 10.1039/C4TC00290C
_journal_volume 2
_journal_year 2014
_chemical_formula_sum 'F Fe1.5 H2 K0.5 O6 P1.5'
_chemical_formula_weight 266.80
_space_group_IT_number 15
_symmetry_cell_setting monoclinic
_symmetry_space_group_name_Hall '-C 2yc'
_symmetry_space_group_name_H-M 'C 1 2/c 1'
_atom_sites_solution_hydrogens geom
_atom_sites_solution_primary direct
_atom_sites_solution_secondary difmap
_cell_angle_alpha 90.00
_cell_angle_beta 102.72(3)
_cell_angle_gamma 90.00
_cell_formula_units_Z 8
_cell_length_a 20.003(4)
_cell_length_b 7.4692(15)
_cell_length_c 7.6879(15)
_cell_measurement_temperature 293(2)
_cell_volume 1120.4(4)
_computing_structure_refinement 'SHELXL-97 (Sheldrick, 1997)'
_computing_structure_solution 'SHELXS-97 (Sheldrick, 1990)'
_diffrn_ambient_temperature 293(2)
_diffrn_measured_fraction_theta_full 0.962
_diffrn_measured_fraction_theta_max 0.962
_diffrn_radiation_monochromator graphite
_diffrn_radiation_source 'fine-focus sealed tube'
_diffrn_radiation_type MoK\a
_diffrn_radiation_wavelength 0.71073
_diffrn_reflns_av_R_equivalents 0.0433
_diffrn_reflns_av_sigmaI/netI 0.0341
_diffrn_reflns_limit_h_max 26
_diffrn_reflns_limit_h_min -26
_diffrn_reflns_limit_k_max 9
_diffrn_reflns_limit_k_min -9
_diffrn_reflns_limit_l_max 9
_diffrn_reflns_limit_l_min -9
_diffrn_reflns_number 6519
_diffrn_reflns_theta_full 28.06
_diffrn_reflns_theta_max 28.06
_diffrn_reflns_theta_min 2.92
_exptl_absorpt_coefficient_mu 4.729
_exptl_crystal_density_diffrn 3.163
_exptl_crystal_density_method 'not measured'
_exptl_crystal_F_000 1040
_exptl_crystal_size_max 0.160
_exptl_crystal_size_mid 0.154
_exptl_crystal_size_min 0.142
_refine_diff_density_max 0.539
_refine_diff_density_min -0.562
_refine_diff_density_rms 0.134
_refine_ls_extinction_method none
_refine_ls_goodness_of_fit_ref 1.026
_refine_ls_hydrogen_treatment mixed
_refine_ls_matrix_type full
_refine_ls_number_parameters 106
_refine_ls_number_reflns 1307
_refine_ls_number_restraints 2
_refine_ls_restrained_S_all 1.027
_refine_ls_R_factor_all 0.0352
_refine_ls_R_factor_gt 0.0251
_refine_ls_shift/su_max 0.019
_refine_ls_shift/su_mean 0.001
_refine_ls_structure_factor_coef Fsqd
_refine_ls_weighting_details 'calc w=1/[\s^2^(Fo^2^)+(0.0354P)^2^+0.0000P] where P=(Fo^2^+2Fc^2^)/3'
_refine_ls_weighting_scheme calc
_refine_ls_wR_factor_gt 0.0601
_refine_ls_wR_factor_ref 0.0615
_reflns_number_gt 1047
_reflns_number_total 1307
_reflns_threshold_expression >2sigma(I)
_cod_data_source_file c4tc00290c1-4.cif.txt
_cod_data_source_block 4
_cod_depositor_comments
;
The following automatic conversions were performed:

'_symmetry_cell_setting' value 'Monoclinic' changed to 'monoclinic'
according to the built-in table from CIF Core dictionary named
'cif_core.dic' version 2.4.1 from 2010-06-29.

Automatic conversion script
Id: cif_fix_values 5376 2017-05-30 11:51:03Z andrius 
;
_cod_original_sg_symbol_H-M C2/c
_cod_original_formula_sum 'F Fe1.50 H2 K0.50 O6 P1.50'
_cod_database_code 7229157

loop_
_symmetry_equiv_pos_as_xyz
'x, y, z'
'-x, y, -z+1/2'
'x+1/2, y+1/2, z'
'-x+1/2, y+1/2, -z+1/2'
'-x, -y, -z'
'x, -y, z-1/2'
'-x+1/2, -y+1/2, -z'
'x+1/2, -y+1/2, z-1/2'

loop_
_atom_site_label
_atom_site_type_symbol
_atom_site_fract_x
_atom_site_fract_y
_atom_site_fract_z
_atom_site_U_iso_or_equiv
_atom_site_adp_type
_atom_site_occupancy
_atom_site_symmetry_multiplicity
_atom_site_calc_flag
_atom_site_refinement_flags
_atom_site_disorder_assembly
_atom_site_disorder_group
Fe1 Fe 0.34159(2) 0.02446(6) 0.69574(6) 0.00959(12) Uani 1 1 d . . .
Fe2 Fe 0.2500 -0.2500 0.5000 0.00960(15) Uani 1 2 d S . .
P1 P 0.17303(3) 0.14021(10) 0.58151(11) 0.00880(17) Uani 1 1 d . . .
P2 P 0.5000 -0.12978(15) 0.7500 0.0125(2) Uani 1 2 d S . .
F1 F 0.33797(8) 0.1320(2) 0.9450(2) 0.0147(4) Uani 1 1 d . . .
O1 O 0.23309(10) 0.0210(3) 0.5702(3) 0.0155(5) Uani 1 1 d . . .
O2 O 0.31000(11) -0.2356(3) 0.7593(3) 0.0156(5) Uani 1 1 d . . .
O3 O 0.11439(10) 0.0138(3) 0.6147(3) 0.0144(5) Uani 1 1 d D . .
O4 O 0.35827(11) 0.2655(3) 0.5894(3) 0.0172(5) Uani 1 1 d . . .
O5 O 0.44314(11) -0.0218(3) 0.7938(3) 0.0222(5) Uani 1 1 d . . .
O6 O 0.52958(12) -0.2649(3) 0.9043(3) 0.0246(6) Uani 1 1 d D . .
H6 H 0.5763(13) -0.245(8) 0.960(7) 0.09(2) Uiso 1 1 d D . .
K1 K 0.0000 0.15065(16) 0.2500 0.0309(3) Uani 1 2 d S . .
H3 H 0.126(4) -0.071(8) 0.701(8) 0.12(3) Uiso 1 1 d D . .

loop_
_atom_site_aniso_label
_atom_site_aniso_U_11
_atom_site_aniso_U_22
_atom_site_aniso_U_33
_atom_site_aniso_U_23
_atom_site_aniso_U_13
_atom_site_aniso_U_12
Fe1 0.0093(2) 0.0094(2) 0.0096(2) 0.00034(17) 0.00107(15) -0.00005(15)
Fe2 0.0111(3) 0.0091(3) 0.0082(3) -0.0014(2) 0.0013(2) -0.0019(2)
P1 0.0092(3) 0.0080(3) 0.0089(4) -0.0008(3) 0.0012(3) -0.0004(3)
P2 0.0094(5) 0.0127(5) 0.0150(7) 0.000 0.0015(4) 0.000
F1 0.0172(8) 0.0167(9) 0.0116(11) 0.0010(7) 0.0058(7) 0.0036(7)
O1 0.0131(10) 0.0115(10) 0.0213(14) -0.0047(9) 0.0028(9) 0.0032(8)
O2 0.0216(11) 0.0115(10) 0.0108(13) 0.0041(8) -0.0026(9) -0.0055(8)
O3 0.0102(9) 0.0136(11) 0.0203(13) 0.0018(9) 0.0055(9) -0.0061(8)
O4 0.0208(11) 0.0154(11) 0.0124(13) 0.0044(9) -0.0031(9) -0.0022(9)
O5 0.0109(10) 0.0266(13) 0.0280(16) -0.0033(11) 0.0018(9) 0.0041(9)
O6 0.0238(13) 0.0219(12) 0.0248(16) 0.0112(10) -0.0020(10) 0.0007(10)
K1 0.0303(6) 0.0313(6) 0.0322(8) 0.000 0.0093(5) 0.000

loop_
_atom_type_symbol
_atom_type_description
_atom_type_scat_dispersion_real
_atom_type_scat_dispersion_imag
_atom_type_scat_source
O O 0.0106 0.0060 'International Tables Vol C Tables 4.2.6.8 and 6.1.1.4'
H H 0.0000 0.0000 'International Tables Vol C Tables 4.2.6.8 and 6.1.1.4'
P P 0.1023 0.0942 'International Tables Vol C Tables 4.2.6.8 and 6.1.1.4'
Fe Fe 0.3463 0.8444 'International Tables Vol C Tables 4.2.6.8 and 6.1.1.4'
K K 0.2009 0.2494 'International Tables Vol C Tables 4.2.6.8 and 6.1.1.4'
F F 0.0171 0.0103 'International Tables Vol C Tables 4.2.6.8 and 6.1.1.4'

loop_
_geom_angle_atom_site_label_1
_geom_angle_atom_site_label_2
_geom_angle_atom_site_label_3
_geom_angle
_geom_angle_site_symmetry_1
_geom_angle_site_symmetry_3
O5 Fe1 O4 93.47(9) . .
O5 Fe1 F1 87.66(9) . .
O4 Fe1 F1 94.00(8) . .
O5 Fe1 O2 94.73(9) . .
O4 Fe1 O2 168.83(9) . .
F1 Fe1 O2 93.90(8) . .
O5 Fe1 O1 168.73(9) . .
O4 Fe1 O1 93.91(8) . .
F1 Fe1 O1 100.30(8) . .
O2 Fe1 O1 76.91(8) . .
O5 Fe1 F1 94.05(9) . 6
O4 Fe1 F1 95.34(8) . 6
F1 Fe1 F1 170.38(5) . 6
O2 Fe1 F1 76.53(8) . 6
O1 Fe1 F1 76.80(8) . 6
O5 Fe1 Fe2 122.07(7) . .
O4 Fe1 Fe2 123.45(7) . .
F1 Fe1 Fe2 126.44(5) . .
O2 Fe1 Fe2 45.42(6) . .
O1 Fe1 Fe2 46.68(6) . .
F1 Fe1 Fe2 45.28(4) 6 .
O5 Fe1 K1 49.56(7) . 7_556
O4 Fe1 K1 45.44(6) . 7_556
F1 Fe1 K1 81.71(5) . 7_556
O2 Fe1 K1 143.98(6) . 7_556
O1 Fe1 K1 139.10(6) . 7_556
F1 Fe1 K1 106.57(5) 6 7_556
Fe2 Fe1 K1 151.821(18) . 7_556
O2 Fe2 O2 180.00(11) . 7_546
O2 Fe2 F1 99.24(8) . 4_546
O2 Fe2 F1 80.76(8) 7_546 4_546
O2 Fe2 F1 80.76(8) . 6
O2 Fe2 F1 99.24(8) 7_546 6
F1 Fe2 F1 180.00(4) 4_546 6
O2 Fe2 O1 101.51(8) . 7_546
O2 Fe2 O1 78.49(8) 7_546 7_546
F1 Fe2 O1 80.76(7) 4_546 7_546
F1 Fe2 O1 99.24(7) 6 7_546
O2 Fe2 O1 78.49(8) . .
O2 Fe2 O1 101.51(8) 7_546 .
F1 Fe2 O1 99.24(7) 4_546 .
F1 Fe2 O1 80.76(7) 6 .
O1 Fe2 O1 180.00(14) 7_546 .
O2 Fe2 Fe1 133.42(6) . 7_546
O2 Fe2 Fe1 46.58(6) 7_546 7_546
F1 Fe2 Fe1 49.58(5) 4_546 7_546
F1 Fe2 Fe1 130.42(5) 6 7_546
O1 Fe2 Fe1 47.60(6) 7_546 7_546
O1 Fe2 Fe1 132.40(6) . 7_546
O2 Fe2 Fe1 46.58(6) . .
O2 Fe2 Fe1 133.42(6) 7_546 .
F1 Fe2 Fe1 130.42(5) 4_546 .
F1 Fe2 Fe1 49.58(5) 6 .
O1 Fe2 Fe1 132.40(6) 7_546 .
O1 Fe2 Fe1 47.60(6) . .
Fe1 Fe2 Fe1 180.00(2) 7_546 .
O4 P1 O1 114.15(13) 7_556 .
O4 P1 O2 113.35(13) 7_556 4_556
O1 P1 O2 111.58(13) . 4_556
O4 P1 O3 103.99(13) 7_556 .
O1 P1 O3 106.65(12) . .
O2 P1 O3 106.26(13) 4_556 .
O4 P1 K1 42.64(9) 7_556 .
O1 P1 K1 125.99(9) . .
O2 P1 K1 122.40(9) 4_556 .
O3 P1 K1 61.38(9) . .
O5 P2 O5 114.6(2) . 2_656
O5 P2 O6 109.78(13) . 2_656
O5 P2 O6 110.85(14) 2_656 2_656
O5 P2 O6 110.85(14) . .
O5 P2 O6 109.78(13) 2_656 .
O6 P2 O6 100.1(2) 2_656 .
O5 P2 K1 57.28(10) . 7_556
O5 P2 K1 57.28(10) 2_656 7_556
O6 P2 K1 129.97(10) 2_656 7_556
O6 P2 K1 129.97(10) . 7_556
Fe2 F1 Fe1 123.14(9) 4_556 .
Fe2 F1 Fe1 85.14(6) 4_556 6_556
Fe1 F1 Fe1 125.86(8) . 6_556
P1 O1 Fe2 137.94(13) . .
P1 O1 Fe1 134.06(13) . .
Fe2 O1 Fe1 85.73(7) . .
P1 O2 Fe2 135.95(13) 4_546 .
P1 O2 Fe1 135.95(13) 4_546 .
Fe2 O2 Fe1 88.00(8) . .
P1 O3 K1 164.49(13) . 5_556
P1 O3 K1 94.44(10) . .
K1 O3 K1 89.00(6) 5_556 .
P1 O4 Fe1 133.88(14) 7_556 .
P1 O4 K1 116.85(11) 7_556 7_556
Fe1 O4 K1 104.56(9) . 7_556
P2 O5 Fe1 139.19(16) . .
P2 O5 K1 98.36(11) . 7_556
Fe1 O5 K1 99.86(9) . 7_556
P2 O6 K1 135.17(13) . 3_546
P2 O6 K1 107.30(13) . 7_546
K1 O6 K1 94.99(7) 3_546 7_546
O4 K1 O4 155.06(10) 7_556 8_455
O4 K1 O6 86.61(7) 7_556 4_556
O4 K1 O6 88.03(7) 8_455 4_556
O4 K1 O6 88.03(7) 7_556 3_454
O4 K1 O6 86.61(7) 8_455 3_454
O6 K1 O6 155.00(11) 4_556 3_454
O4 K1 O3 58.92(7) 7_556 6
O4 K1 O3 133.97(7) 8_455 6
O6 K1 O3 137.14(7) 4_556 6
O6 K1 O3 56.32(7) 3_454 6
O4 K1 O3 133.97(7) 7_556 5_556
O4 K1 O3 58.92(7) 8_455 5_556
O6 K1 O3 56.32(7) 4_556 5_556
O6 K1 O3 137.14(7) 3_454 5_556
O3 K1 O3 131.30(9) 6 5_556
O4 K1 O5 59.75(6) 7_556 7_556
O4 K1 O5 96.34(7) 8_455 7_556
O6 K1 O5 93.40(7) 4_556 7_556
O6 K1 O5 63.02(7) 3_454 7_556
O3 K1 O5 90.14(6) 6 7_556
O3 K1 O5 138.48(7) 5_556 7_556
O4 K1 O5 96.34(7) 7_556 8_455
O4 K1 O5 59.75(6) 8_455 8_455
O6 K1 O5 63.02(7) 4_556 8_455
O6 K1 O5 93.40(7) 3_454 8_455
O3 K1 O5 138.48(7) 6 8_455
O3 K1 O5 90.14(6) 5_556 8_455
O5 K1 O5 48.72(8) 7_556 8_455
O4 K1 O6 116.53(7) 7_556 7_546
O4 K1 O6 87.24(6) 8_455 7_546
O6 K1 O6 119.11(8) 4_556 7_546
O6 K1 O6 85.01(7) 3_454 7_546
O3 K1 O6 65.33(6) 6 7_546
O3 K1 O6 69.90(7) 5_556 7_546
O5 K1 O6 147.43(7) 7_556 7_546
O5 K1 O6 146.98(6) 8_455 7_546
O4 K1 O6 87.24(6) 7_556 8_445
O4 K1 O6 116.53(7) 8_455 8_445
O6 K1 O6 85.01(7) 4_556 8_445
O6 K1 O6 119.11(8) 3_454 8_445
O3 K1 O6 69.90(7) 6 8_445
O3 K1 O6 65.33(6) 5_556 8_445
O5 K1 O6 146.98(6) 7_556 8_445
O5 K1 O6 147.43(7) 8_455 8_445
O6 K1 O6 45.34(9) 7_546 8_445
O4 K1 O3 147.36(6) 7_556 2
O4 K1 O3 44.69(6) 8_455 2
O6 K1 O3 126.02(6) 4_556 2
O6 K1 O3 62.84(6) 3_454 2
O3 K1 O3 91.00(6) 6 2
O3 K1 O3 74.45(5) 5_556 2
O5 K1 O3 112.76(6) 7_556 2
O5 K1 O3 99.60(6) 8_455 2
O6 K1 O3 50.64(6) 7_546 2
O6 K1 O3 94.21(7) 8_445 2
O4 K1 O3 44.69(6) 7_556 .
O4 K1 O3 147.36(6) 8_455 .
O6 K1 O3 62.84(6) 4_556 .
O6 K1 O3 126.02(6) 3_454 .
O3 K1 O3 74.45(5) 6 .
O3 K1 O3 91.00(6) 5_556 .
O5 K1 O3 99.60(6) 7_556 .
O5 K1 O3 112.76(6) 8_455 .
O6 K1 O3 94.21(7) 7_546 .
O6 K1 O3 50.64(6) 8_445 .
O3 K1 O3 144.62(8) 2 .

loop_
_geom_bond_atom_site_label_1
_geom_bond_atom_site_label_2
_geom_bond_distance
_geom_bond_site_symmetry_2
Fe1 O5 2.034(2) .
Fe1 O4 2.035(2) .
Fe1 F1 2.0938(19) .
Fe1 O2 2.132(2) .
Fe1 O1 2.173(2) .
Fe1 F1 2.2419(18) 6
Fe1 Fe2 2.9343(7) .
Fe1 K1 3.9396(11) 7_556
Fe2 O2 2.091(2) .
Fe2 O2 2.091(2) 7_546
Fe2 F1 2.0927(16) 4_546
Fe2 F1 2.0927(16) 6
Fe2 O1 2.141(2) 7_546
Fe2 O1 2.141(2) .
Fe2 Fe1 2.9343(7) 7_546
P1 O4 1.501(2) 7_556
P1 O1 1.513(2) .
P1 O2 1.513(2) 4_556
P1 O3 1.570(2) .
P1 K1 3.8206(15) .
P2 O5 1.492(2) .
P2 O5 1.492(2) 2_656
P2 O6 1.571(2) 2_656
P2 O6 1.571(2) .
P2 K1 3.5787(18) 7_556
F1 Fe2 2.0927(16) 4_556
F1 Fe1 2.2419(18) 6_556
O2 P1 1.513(2) 4_546
O3 K1 2.979(2) 5_556
O3 K1 3.364(3) .
O4 P1 1.501(2) 7_556
O4 K1 2.900(2) 7_556
O5 K1 3.043(3) 7_556
O6 K1 2.916(3) 3_546
O6 K1 3.123(3) 7_546
K1 O4 2.900(2) 7_556
K1 O4 2.900(2) 8_455
K1 O6 2.916(3) 4_556
K1 O6 2.916(3) 3_454
K1 O3 2.979(2) 6
K1 O3 2.979(2) 5_556
K1 O5 3.043(3) 7_556
K1 O5 3.043(3) 8_455
K1 O6 3.123(3) 7_546
K1 O6 3.123(3) 8_445
K1 O3 3.364(3) 2

loop_
_geom_hbond_atom_site_label_D
_geom_hbond_atom_site_label_H
_geom_hbond_atom_site_label_A
_geom_hbond_distance_DH
_geom_hbond_distance_HA
_geom_hbond_distance_DA
_geom_hbond_angle_DHA
_geom_hbond_site_symmetry_A
O6 H6 F1 0.95(2) 1.91(3) 2.827(3) 162(5) 5_657
O3 H3 O4 0.91(2) 1.99(2) 2.892(3) 170(7) 4_546
